data_1525651
loop_
_publ_author_name
'Belin, S.'
'Chevrel, R.'
'Sergent, M.'

_publ_section_title
;
 Single crystal structural investigation on Niy Mo6 Se8-x Sx solid
 solution: a new location of nickel counterions
;
_journal_name_full 'Journal of Solid State Chemistry'
_journal_page_first 250
_journal_page_last 258
_journal_volume 155
_journal_year 2000
_chemical_formula_sum 'Mo6 Ni1.85 S4.54 Se3.46'
_chemical_name_systematic 'Ni1.85 Mo6 (Se3.46 S4.54)'
_space_group_IT_number 148
_symmetry_space_group_name_Hall '-P 3*'
_symmetry_space_group_name_H-M 'R -3 :R'
_cell_angle_alpha 94.055
_cell_angle_beta 94.055
_cell_angle_gamma 94.055
_cell_formula_units_Z 1
_cell_length_a 6.5628
_cell_length_b 6.5628
_cell_length_c 6.5628
_cell_volume 280.433
_citation_journal_id_ASTM JSSCBI
_cod_data_source_file Belin_JSSCBI_2000_46.cif
_cod_data_source_block Mo6Ni1.85S4.54Se3.46
_cod_original_cell_volume 280.4331
_cod_original_sg_symbol_Hall '-R 3 (-y+z,x+z,-x+y+z)'
_cod_database_code 1525651

loop_
_symmetry_equiv_pos_as_xyz
x,y,z
z,x,y
y,z,x
-x,-y,-z
-z,-x,-y
-y,-z,-x

loop_
_atom_site_label
_atom_site_type_symbol
_atom_site_fract_x
_atom_site_fract_y
_atom_site_fract_z
_atom_site_occupancy
_atom_site_U_iso_or_equiv
Ni1 Ni+2 0.062 0.075 0.787 0.105 0.0
Se1 Se-2 0.3749 0.1289 0.7346 0.32 0.0
S1 S-2 0.3749 0.1289 0.7346 0.68 0.0
Mo1 Mo+2 0.22096 0.40749 0.54468 1 0.0
S2 S-2 0.19679 0.19679 0.19679 0.23 0.0
Ni2 Ni+2 -0.0004 0.347 0.9368 0.203 0.0
Se2 Se-2 0.19679 0.19679 0.19679 0.77 0.0
